data_2209666
loop_
_publ_author_name
'Shea-Lin Ng'
'Ibrahim Abdul Razak'
'Hoong-Kun Fun'
'P. S. Patil'
'S. M. Dharmaprakash'
'Venkataraya Shettigar'

_publ_section_title
;
 A cocrystal of
 1-(4-chlorophenyl)-3-(3,4,5-trimethoxyphenyl)prop-2-en-1-one and
 3-(3-chloro-4,5-dimethoxyphenyl)-1-(4-chlorophenyl)prop-2-en-1-one
 (0.95:0.05)
;
_journal_coeditor_code SJ2089
_journal_issue 7
_journal_name_full 'Acta Crystallographica Section E'
_journal_page_first o2611
_journal_page_last o2613
_journal_paper_doi 10.1107/S1600536806020769
_journal_volume 62
_journal_year 2006
_chemical_formula_iupac '0.95C18 H17 Cl O4, 0.05C17 H14 Cl2 O3'
_chemical_formula_moiety 'C17.95 H16.85 Cl1.05 O3.95'
_chemical_formula_sum 'C17.95 H16.85 Cl1.05 O3.95'
_chemical_formula_weight 332.99
_chemical_name_systematic
;
1-(4-chlorophenyl)-3-(3,4,5-trimethoxyphenyl)prop-2-en-1-one--3-(3-chloro-
4,5-dimethoxyphenyl)-1-(4-chlorophenyl)-prop-2-en-1-one (19/1)
;
_space_group_IT_number 14
_symmetry_cell_setting monoclinic
_symmetry_space_group_name_Hall '-P 2ybc'
_symmetry_space_group_name_H-M 'P 1 21/c 1'
_atom_sites_solution_hydrogens geom
_atom_sites_solution_primary direct
_atom_sites_solution_secondary difmap
_audit_creation_method SHELXL-97
_cell_angle_alpha 90.00
_cell_angle_beta 107.4910(10)
_cell_angle_gamma 90.00
_cell_formula_units_Z 4
_cell_length_a 7.55170(10)
_cell_length_b 15.9894(2)
_cell_length_c 13.6914(2)
_cell_measurement_reflns_used 5383
_cell_measurement_temperature 100.00(10)
_cell_measurement_theta_max 37.50
_cell_measurement_theta_min 2.01
_cell_volume 1576.76(4)
_computing_cell_refinement APEX2
_computing_data_collection 'APEX2 (Bruker, 2005)'
_computing_data_reduction 'SAINT (Bruker, 2005)'
_computing_molecular_graphics SHELXTL
_computing_publication_material
;
SHELXTL, PARST (Nardelli, 1995) and PLATON (Spek, 2003)
;
_computing_structure_refinement SHELXTL
_computing_structure_solution 'SHELXTL (Sheldrick, 1998)'
_diffrn_ambient_temperature 297(2)
_diffrn_detector_area_resol_mean 8.33
_diffrn_measured_fraction_theta_full 0.990
_diffrn_measured_fraction_theta_max 0.990
_diffrn_measurement_device_type
;
Bruker SMART APEX2 CCD area-detector
;
_diffrn_measurement_method \w
_diffrn_radiation_monochromator graphite
_diffrn_radiation_source 'fine-focus sealed tube'
_diffrn_radiation_type MoK\a
_diffrn_radiation_wavelength 0.71073
_diffrn_reflns_av_R_equivalents 0.0482
_diffrn_reflns_av_sigmaI/netI 0.0297
_diffrn_reflns_limit_h_max 12
_diffrn_reflns_limit_h_min -11
_diffrn_reflns_limit_k_max 27
_diffrn_reflns_limit_k_min -25
_diffrn_reflns_limit_l_max 23
_diffrn_reflns_limit_l_min -23
_diffrn_reflns_number 54905
_diffrn_reflns_theta_full 37.50
_diffrn_reflns_theta_max 37.50
_diffrn_reflns_theta_min 2.01
_diffrn_standards_number 0
_exptl_absorpt_coefficient_mu 0.268
_exptl_absorpt_correction_T_max 0.9491
_exptl_absorpt_correction_T_min 0.8291
_exptl_absorpt_correction_type multi-scan
_exptl_absorpt_process_details '(SADABS; Bruker, 2005)'
_exptl_crystal_colour yellow
_exptl_crystal_density_diffrn 1.403
_exptl_crystal_density_method 'not measured'
_exptl_crystal_description block
_exptl_crystal_F_000 696
_exptl_crystal_size_max 0.48
_exptl_crystal_size_mid 0.29
_exptl_crystal_size_min 0.20
_refine_diff_density_max 0.598
_refine_diff_density_min -0.290
_refine_ls_extinction_method none
_refine_ls_goodness_of_fit_ref 1.029
_refine_ls_hydrogen_treatment refxyz
_refine_ls_matrix_type full
_refine_ls_number_parameters 235
_refine_ls_number_reflns 8205
_refine_ls_number_restraints 0
_refine_ls_restrained_S_all 1.029
_refine_ls_R_factor_all 0.0569
_refine_ls_R_factor_gt 0.0432
_refine_ls_shift/su_max 0.001
_refine_ls_shift/su_mean 0.000
_refine_ls_structure_factor_coef Fsqd
_refine_ls_weighting_details 'calc w=1/[\s^2^(Fo^2^)+(0.0593P)^2^+0.3778P] where P=(Fo^2^+2Fc^2^)/3'
_refine_ls_weighting_scheme calc
_refine_ls_wR_factor_gt 0.1093
_refine_ls_wR_factor_ref 0.1175
_reflns_number_gt 6659
_reflns_number_total 8205
_reflns_threshold_expression I>2\s(I)
_cod_data_source_file sj2089.cif
_cod_data_source_block I
_cod_original_sg_symbol_H-M 'P 21/c'
_cod_database_code 2209666
_cod_database_fobs_code 2209666

loop_
_symmetry_equiv_pos_as_xyz
'x, y, z'
'-x, y+1/2, -z+1/2'
'-x, -y, -z'
'x, -y-1/2, z-1/2'

loop_
_atom_site_type_symbol
_atom_site_label
_atom_site_fract_x
_atom_site_fract_y
_atom_site_fract_z
_atom_site_U_iso_or_equiv
_atom_site_adp_type
_atom_site_calc_flag
_atom_site_refinement_flags
_atom_site_occupancy
_atom_site_disorder_assembly
_atom_site_disorder_group
Cl Cl1 0.26314(3) -0.036431(15) -0.048792(16) 0.02339(6) Uani d . 1 . .
O O1 0.09304(10) -0.03333(4) 0.40221(5) 0.01918(12) Uani d . 1 . .
O O2 0.42928(11) 0.23592(5) 0.86696(5) 0.01879(12) Uani d P 0.95 A 1
C C16 0.2614(2) 0.20325(7) 0.88009(8) 0.02203(19) Uani d P 0.95 A 1
H H16A 0.2508 0.2208 0.9452 0.032(4) Uiso d PR 0.95 A 1
H H16B 0.2635 0.1433 0.8774 0.027(4) Uiso d PR 0.95 A 1
H H16C 0.1571 0.2239 0.8264 0.026(4) Uiso d PR 0.95 A 1
Cl Cl2 0.3488(11) 0.2094(3) 0.8835(3) 0.0260(10) Uani d P 0.05 A 2
O O3 0.73553(11) 0.29782(5) 0.84878(5) 0.02495(15) Uani d . 1 . .
O O4 0.84485(10) 0.27023(4) 0.67746(5) 0.01971(12) Uani d . 1 A .
C C1 0.29291(13) 0.06698(5) 0.22211(6) 0.01851(14) Uani d . 1 . .
H H1A 0.3375 0.1160 0.2576 0.025(3) Uiso d R 1 . .
C C2 0.30698(14) 0.05539(6) 0.12358(6) 0.02035(15) Uani d . 1 . .
H H2A 0.3598 0.0964 0.0929 0.028(4) Uiso d R 1 . .
C C3 0.24059(12) -0.01858(6) 0.07217(6) 0.01790(14) Uani d . 1 . .
C C4 0.15617(13) -0.07945(6) 0.11535(6) 0.01840(14) Uani d . 1 . .
H H4A 0.1103 -0.1281 0.0795 0.022(3) Uiso d R 1 . .
C C5 0.14144(12) -0.06654(5) 0.21276(6) 0.01632(13) Uani d . 1 . .
H H5A 0.0834 -0.1066 0.2418 0.019(3) Uiso d R 1 . .
C C6 0.21247(11) 0.00568(5) 0.26783(6) 0.01458(13) Uani d . 1 . .
C C7 0.19937(11) 0.01283(5) 0.37470(6) 0.01455(13) Uani d . 1 . .
C C8 0.31886(12) 0.07429(5) 0.44439(6) 0.01608(13) Uani d . 1 . .
H H8A 0.4128 0.1009 0.4253 0.023(3) Uiso d R 1 . .
C C9 0.29390(12) 0.09235(5) 0.53548(6) 0.01496(13) Uani d . 1 . .
H H9A 0.1953 0.0663 0.5507 0.023(3) Uiso d R 1 . .
C C10 0.40825(11) 0.14941(5) 0.61257(6) 0.01464(13) Uani d . 1 . .
C C11 0.35781(12) 0.16382(5) 0.70188(6) 0.01575(13) Uani d . 1 A .
H H11A 0.2529 0.1382 0.7105 0.023(3) Uiso d R 1 . .
C C12 0.46580(12) 0.21671(5) 0.77773(6) 0.01609(13) Uani d . 1 . .
C C13 0.62649(12) 0.25415(5) 0.76673(6) 0.01686(14) Uani d . 1 A .
C C14 0.67837(12) 0.23762(5) 0.67819(6) 0.01580(13) Uani d . 1 . .
C C15 0.56747(12) 0.18736(5) 0.60067(6) 0.01570(13) Uani d . 1 A .
H H15A 0.5992 0.1790 0.5408 0.025(3) Uiso d R 1 . .
C C17 0.79406(15) 0.38026(6) 0.83215(7) 0.02447(18) Uani d . 1 . .
H H17A 0.8412 0.4085 0.8967 0.032(4) Uiso d R 1 . .
H H17B 0.6905 0.4109 0.7892 0.050(5) Uiso d R 1 . .
H H17C 0.8899 0.3768 0.7995 0.045(5) Uiso d R 1 . .
C C18 0.90061(14) 0.25371(6) 0.58809(7) 0.02052(15) Uani d . 1 . .
H H18A 1.0146 0.2826 0.5934 0.032(4) Uiso d R 1 A .
H H18B 0.8058 0.2728 0.5284 0.018(3) Uiso d R 1 . .
H H18C 0.9187 0.1947 0.5826 0.029(4) Uiso d R 1 . .

loop_
_atom_site_aniso_label
_atom_site_aniso_U_11
_atom_site_aniso_U_22
_atom_site_aniso_U_33
_atom_site_aniso_U_12
_atom_site_aniso_U_13
_atom_site_aniso_U_23
Cl1 0.02906(12) 0.02670(11) 0.01587(8) 0.00048(8) 0.00896(7) -0.00372(7)
O1 0.0227(3) 0.0168(3) 0.0208(3) -0.0044(2) 0.0107(2) -0.0029(2)
O2 0.0223(3) 0.0215(3) 0.0138(2) -0.0066(2) 0.0073(2) -0.0057(2)
C16 0.0269(6) 0.0240(5) 0.0178(4) -0.0070(4) 0.0107(4) -0.0048(3)
Cl2 0.041(3) 0.023(2) 0.0144(16) -0.001(2) 0.010(2) -0.0053(14)
O3 0.0338(4) 0.0241(3) 0.0133(2) -0.0126(3) 0.0016(2) -0.0022(2)
O4 0.0191(3) 0.0239(3) 0.0156(2) -0.0061(2) 0.0044(2) -0.0005(2)
C1 0.0242(4) 0.0155(3) 0.0169(3) -0.0039(3) 0.0077(3) -0.0025(3)
C2 0.0270(4) 0.0193(4) 0.0164(3) -0.0035(3) 0.0090(3) -0.0011(3)
C3 0.0192(4) 0.0198(4) 0.0146(3) 0.0015(3) 0.0050(3) -0.0022(3)
C4 0.0213(4) 0.0168(3) 0.0167(3) -0.0009(3) 0.0050(3) -0.0041(3)
C5 0.0181(4) 0.0147(3) 0.0158(3) -0.0016(2) 0.0046(2) -0.0021(2)
C6 0.0160(3) 0.0137(3) 0.0142(3) -0.0001(2) 0.0048(2) -0.0019(2)
C7 0.0160(3) 0.0131(3) 0.0148(3) 0.0005(2) 0.0050(2) -0.0016(2)
C8 0.0169(3) 0.0167(3) 0.0148(3) -0.0022(2) 0.0052(2) -0.0018(2)
C9 0.0155(3) 0.0150(3) 0.0140(3) -0.0007(2) 0.0039(2) -0.0011(2)
C10 0.0155(3) 0.0149(3) 0.0125(3) 0.0000(2) 0.0028(2) -0.0006(2)
C11 0.0170(3) 0.0160(3) 0.0140(3) -0.0012(2) 0.0043(2) -0.0014(2)
C12 0.0204(4) 0.0152(3) 0.0123(3) -0.0007(2) 0.0043(2) -0.0008(2)
C13 0.0206(4) 0.0158(3) 0.0122(3) -0.0029(3) 0.0018(2) -0.0002(2)
C14 0.0167(3) 0.0161(3) 0.0134(3) -0.0022(2) 0.0027(2) 0.0013(2)
C15 0.0168(3) 0.0168(3) 0.0126(3) -0.0014(2) 0.0030(2) -0.0002(2)
C17 0.0274(5) 0.0209(4) 0.0239(4) -0.0083(3) 0.0059(3) -0.0049(3)
C18 0.0217(4) 0.0221(4) 0.0189(3) -0.0040(3) 0.0079(3) 0.0008(3)

loop_
_atom_type_symbol
_atom_type_description
_atom_type_scat_dispersion_real
_atom_type_scat_dispersion_imag
_atom_type_scat_source
C C 0.0033 0.0016 'International Tables Vol C Tables 4.2.6.8 and 6.1.1.4'
H H 0.0000 0.0000 'International Tables Vol C Tables 4.2.6.8 and 6.1.1.4'
O O 0.0106 0.0060 'International Tables Vol C Tables 4.2.6.8 and 6.1.1.4'
Cl Cl 0.1484 0.1585 'International Tables Vol C Tables 4.2.6.8 and 6.1.1.4'

loop_
_geom_angle_atom_site_label_1
_geom_angle_atom_site_label_2
_geom_angle_atom_site_label_3
_geom_angle
C12 O2 C16 117.05(7)
O2 C16 H16A 109.5
O2 C16 H16B 109.5
H16A C16 H16B 109.5
O2 C16 H16C 109.4
H16A C16 H16C 109.5
H16B C16 H16C 109.5
C12 Cl2 H16A 166.3
C12 Cl2 H16B 110.7
H16A Cl2 H16B 76.9
C12 Cl2 H16C 101.3
H16A Cl2 H16C 69.7
H16B Cl2 H16C 71.4
C13 O3 C17 118.57(7)
C14 O4 C18 116.34(7)
C6 C1 C2 120.62(8)
C6 C1 H1A 119.7
C2 C1 H1A 119.7
C3 C2 C1 118.76(8)
C3 C2 H2A 120.6
C1 C2 H2A 120.6
C4 C3 C2 121.49(8)
C4 C3 Cl1 118.64(6)
C2 C3 Cl1 119.87(7)
C5 C4 C3 118.99(8)
C5 C4 H4A 120.5
C3 C4 H4A 120.5
C4 C5 C6 120.94(8)
C4 C5 H5A 119.5
C6 C5 H5A 119.5
C5 C6 C1 119.14(7)
C5 C6 C7 117.57(7)
C1 C6 C7 123.28(7)
O1 C7 C8 122.06(7)
O1 C7 C6 119.56(7)
C8 C7 C6 118.37(7)
C9 C8 C7 120.89(8)
C9 C8 H8A 119.6
C7 C8 H8A 119.6
C8 C9 C10 125.77(8)
C8 C9 H9A 117.1
C10 C9 H9A 117.1
C15 C10 C11 119.84(7)
C15 C10 C9 121.83(7)
C11 C10 C9 118.30(7)
C12 C11 C10 119.74(8)
C12 C11 H11A 120.1
C10 C11 H11A 120.1
O2 C12 C11 124.87(8)
O2 C12 C13 114.47(7)
C11 C12 C13 120.66(7)
O2 C12 Cl2 22.09(18)
C11 C12 Cl2 103.1(2)
C13 C12 Cl2 136.0(2)
O3 C13 C12 117.18(7)
O3 C13 C14 123.28(8)
C12 C13 C14 119.14(7)
O4 C14 C15 124.02(7)
O4 C14 C13 115.51(7)
C15 C14 C13 120.38(8)
C14 C15 C10 120.16(7)
C14 C15 H15A 119.9
C10 C15 H15A 119.9
O3 C17 H17A 109.5
O3 C17 H17B 109.5
H17A C17 H17B 109.5
O3 C17 H17C 109.4
H17A C17 H17C 109.5
H17B C17 H17C 109.5
O4 C18 H18A 109.5
O4 C18 H18B 109.5
H18A C18 H18B 109.5
O4 C18 H18C 109.5
H18A C18 H18C 109.5
H18B C18 H18C 109.5

loop_
_geom_bond_atom_site_label_1
_geom_bond_atom_site_label_2
_geom_bond_distance
Cl1 C3 1.7386(8)
O1 C7 1.2301(10)
O2 C12 1.3659(10)
O2 C16 1.4318(15)
C16 H16A 0.9601
C16 H16B 0.9599
C16 H16C 0.9600
Cl2 C12 1.913(6)
Cl2 H16A 1.2921
Cl2 H16B 1.2276
Cl2 H16C 1.4426
O3 C13 1.3682(10)
O3 C17 1.4301(12)
O4 C14 1.3638(11)
O4 C18 1.4332(11)
C1 C6 1.3965(12)
C1 C2 1.3970(12)
C1 H1A 0.9301
C2 C3 1.3906(13)
C2 H2A 0.9300
C3 C4 1.3892(13)
C4 C5 1.3867(11)
C4 H4A 0.9300
C5 C6 1.3952(11)
C5 H5A 0.9301
C6 C7 1.5002(11)
C7 C8 1.4740(11)
C8 C9 1.3474(11)
C8 H8A 0.9299
C9 C10 1.4644(11)
C9 H9A 0.9299
C10 C15 1.3994(12)
C10 C11 1.4048(11)
C11 C12 1.3963(11)
C11 H11A 0.9301
C12 C13 1.4012(12)
C13 C14 1.4064(12)
C14 C15 1.3926(11)
C15 H15A 0.9300
C17 H17A 0.9600
C17 H17B 0.9600
C17 H17C 0.9601
C18 H18A 0.9600
C18 H18B 0.9600
C18 H18C 0.9601

loop_
_geom_hbond_atom_site_label_D
_geom_hbond_atom_site_label_H
_geom_hbond_atom_site_label_A
_geom_hbond_site_symmetry_A
_geom_hbond_distance_DH
_geom_hbond_distance_HA
_geom_hbond_distance_DA
_geom_hbond_angle_DHA
_geom_hbond_publ_flag
C9 H9A O1 1_555 0.93 2.51 2.8290(10) 100 y
C17 H17C O4 1_555 0.96 2.34 2.8660(10) 114 y
C9 H9A O1 3_556 0.93 2.51 3.4140(10) 166 y
C18 H18C O1 3_656 0.96 2.59 3.5260(10) 164 y

loop_
_geom_torsion_atom_site_label_1
_geom_torsion_atom_site_label_2
_geom_torsion_atom_site_label_3
_geom_torsion_atom_site_label_4
_geom_torsion
C6 C1 C2 C3 -0.46(14)
C1 C2 C3 C4 2.00(14)
C1 C2 C3 Cl1 -177.83(7)
C2 C3 C4 C5 -1.29(14)
Cl1 C3 C4 C5 178.54(7)
C3 C4 C5 C6 -0.99(13)
C4 C5 C6 C1 2.49(13)
C4 C5 C6 C7 -176.99(8)
C2 C1 C6 C5 -1.74(14)
C2 C1 C6 C7 177.70(8)
C5 C6 C7 O1 -16.38(12)
C1 C6 C7 O1 164.17(9)
C5 C6 C7 C8 162.24(8)
C1 C6 C7 C8 -17.21(12)
O1 C7 C8 C9 -11.41(13)
C6 C7 C8 C9 170.02(8)
C7 C8 C9 C10 177.30(8)
C8 C9 C10 C15 -4.57(13)
C8 C9 C10 C11 177.35(8)
C15 C10 C11 C12 0.73(12)
C9 C10 C11 C12 178.86(7)
C16 O2 C12 C11 -4.07(13)
C16 O2 C12 C13 176.64(8)
C16 O2 C12 Cl2 -14.8(5)
C10 C11 C12 O2 179.31(8)
C10 C11 C12 C13 -1.44(13)
C10 C11 C12 Cl2 -176.56(19)
C17 O3 C13 C12 -130.90(9)
C17 O3 C13 C14 56.42(13)
O2 C12 C13 O3 6.16(12)
C11 C12 C13 O3 -173.17(8)
Cl2 C12 C13 O3 0.0(3)
O2 C12 C13 C14 179.15(8)
C11 C12 C13 C14 -0.18(13)
Cl2 C12 C13 C14 173.0(3)
C18 O4 C14 C15 3.00(12)
C18 O4 C14 C13 179.69(8)
O3 C13 C14 O4 -1.76(12)
C12 C13 C14 O4 -174.30(8)
O3 C13 C14 C15 175.07(8)
C12 C13 C14 C15 2.53(12)
O4 C14 C15 C10 173.29(8)
C13 C14 C15 C10 -3.25(13)
C11 C10 C15 C14 1.60(12)
C9 C10 C15 C14 -176.45(8)
